data_2004118
loop_
_publ_author_name
'Kumanovic, S.'
'Lautens, M.'
'Lough, A. J.'

_publ_section_title
;
 A Highly Substituted <i>trans</i>-Fused Bicyclo[5.3.0]decene
;
_journal_issue 11
_journal_name_full 'Acta Crystallographica Section C'
_journal_page_first 2370
_journal_page_last 2372
_journal_paper_doi 10.1107/S0108270195006573
_journal_volume 51
_journal_year 1995
_chemical_formula_moiety 'C11 H18 O3,C1 D1 Cl3'
_chemical_formula_sum 'C12 H18 Cl3 D O3'
_chemical_formula_weight 318.63
_chemical_name_systematic
;
 2,4-Dimethyl-9-oxabicyclo[5.3.0]dec-5-en-1,3-diol Deuterochloroform solvate
;
_space_group_IT_number 14
_symmetry_cell_setting monoclinic
_symmetry_space_group_name_Hall '-P 2ybc'
_symmetry_space_group_name_H-M 'P 1 21/c 1'
_cell_angle_alpha 90.00
_cell_angle_beta 90.390(10)
_cell_angle_gamma 90.00
_cell_formula_units_Z 4
_cell_length_a 10.1250(10)
_cell_length_b 12.764(2)
_cell_length_c 11.338(2)
_cell_measurement_reflns_used 42
_cell_measurement_temperature 158(2)
_cell_measurement_theta_max 12.01
_cell_measurement_theta_min 5.22
_cell_volume 1465.2(4)
_computing_cell_refinement XSCANS
_computing_data_collection 'XSCANS (Siemens, 1994)'
_computing_data_reduction XSCANS
_computing_molecular_graphics 'XP in SHELXTL/PC'
_computing_publication_material SHELXL93
_computing_structure_refinement 'SHELXL93 (Sheldrick, 1993)'
_computing_structure_solution 'XS in SHELXTL/PC (Sheldrick, 1990)'
_diffrn_ambient_temperature 158(2)
_diffrn_measurement_device 'Siemens P4 diffractometer'
_diffrn_measurement_method '\w scans'
_diffrn_radiation_monochromator graphite
_diffrn_radiation_source 'fine-focus sealed tube'
_diffrn_radiation_type MoK\a
_diffrn_radiation_wavelength 0.71073
_diffrn_reflns_av_R_equivalents 0.0232
_diffrn_reflns_av_sigmaI/netI 0.0372
_diffrn_reflns_limit_h_max 14
_diffrn_reflns_limit_h_min -1
_diffrn_reflns_limit_k_max 17
_diffrn_reflns_limit_k_min -1
_diffrn_reflns_limit_l_max 15
_diffrn_reflns_limit_l_min -15
_diffrn_reflns_number 5320
_diffrn_reflns_theta_max 30.01
_diffrn_reflns_theta_min 2.01
_diffrn_standards_decay_% 'variation: <3%'
_diffrn_standards_interval_count 97
_diffrn_standards_number 3
_exptl_absorpt_coefficient_mu 0.623
_exptl_absorpt_correction_T_max 0.955
_exptl_absorpt_correction_T_min 0.578
_exptl_absorpt_correction_type 'semi-empirical, refined from \DF using SHELXA90 in SHELXL93 (Sheldrick, 1993)'
_exptl_crystal_colour colourless
_exptl_crystal_density_diffrn 1.444
_exptl_crystal_description 'fragment cut from flat block'
_exptl_crystal_F_000 664
_exptl_crystal_size_max 0.35
_exptl_crystal_size_mid 0.30
_exptl_crystal_size_min 0.25
_refine_diff_density_max 0.526
_refine_diff_density_min -0.271
_refine_ls_extinction_method none
_refine_ls_goodness_of_fit_all 1.019
_refine_ls_goodness_of_fit_obs 1.054
_refine_ls_hydrogen_treatment refall
_refine_ls_matrix_type full
_refine_ls_number_parameters 268
_refine_ls_number_reflns 4263
_refine_ls_number_restraints 0
_refine_ls_restrained_S_all 1.022
_refine_ls_restrained_S_obs 1.054
_refine_ls_R_factor_all 0.0637
_refine_ls_R_factor_obs 0.0431
_refine_ls_shift/esd_max 0.066
_refine_ls_shift/esd_mean 0.003
_refine_ls_structure_factor_coef Fsqd
_refine_ls_weighting_scheme
;
calc w = 1/[\s^2^(F~o~^2^) + (0.0593P)^2^ + 0.3809P]
where P = (F~o~^2^ + 2F~c~^2^)/3
;
_refine_ls_wR_factor_all 0.1183
_refine_ls_wR_factor_obs 0.1051
_reflns_number_observed 3220
_reflns_number_total 4265
_reflns_observed_criterion >2sigma(I)
_cod_data_source_file cr1194.cif
_cod_data_source_block a
_cod_depositor_comments
;
The following automatic conversions were performed:
'_symmetry_cell_setting' value 'Monoclinic' changed to 'monoclinic'
according to '/home/saulius/struct/CIF-dictionaries/cif_core.dic'
dictionary named 'cif_core.dic' version 2.4.1 from 2010-06-29.

Automatic conversion script
Id: cif_fix_enum 1527 2010-12-29 10:47:43Z saulius 

The following automatic conversions were performed:

'_symmetry_cell_setting' value 'Monoclinic' changed to 'monoclinic'
according to /home/saulius/struct/CIF-dictionaries/cif_core.dic
dictionary named 'cif_core.dic' version 2.4.1 from
2010-06-29.

'_geom_bond_publ_flag' value 'YES' changed to 'yes'
according to /home/saulius/struct/CIF-dictionaries/cif_core.dic
dictionary named 'cif_core.dic' version 2.4.1 from 2010-06-29 (15
times).

'_geom_bond_publ_flag' value 'NO' changed to 'no' according
to /home/saulius/struct/CIF-dictionaries/cif_core.dic dictionary
named 'cif_core.dic' version 2.4.1 from 2010-06-29 (25
times).

'_geom_angle_publ_flag' value 'YES' changed to 'yes'
according to /home/saulius/struct/CIF-dictionaries/cif_core.dic
dictionary named 'cif_core.dic' version 2.4.1 from 2010-06-29 (23
times).

'_geom_angle_publ_flag' value 'NO' changed to 'no' according
to /home/saulius/struct/CIF-dictionaries/cif_core.dic dictionary
named 'cif_core.dic' version 2.4.1 from 2010-06-29 (52 times).

Automatic conversion script
Id: cif_fix_values 1715 2011-07-08 13:25:40Z adriana 
;
_cod_original_sg_symbol_H-M 'P 21/c'
_cod_original_formula_sum 'C12 H18 Cl3 D1 O3'
_cod_database_code 2004118

loop_
_symmetry_equiv_pos_as_xyz
'x, y, z'
'-x, y+1/2, -z+1/2'
'-x, -y, -z'
'x, -y-1/2, z-1/2'

loop_
_atom_site_aniso_label
_atom_site_aniso_U_11
_atom_site_aniso_U_22
_atom_site_aniso_U_33
_atom_site_aniso_U_12
_atom_site_aniso_U_13
_atom_site_aniso_U_23
C1 0.0231(6) 0.0150(6) 0.0146(6) -0.0008(5) 0.0013(5) 0.0015(5)
C2 0.0236(6) 0.0189(6) 0.0141(6) 0.0011(5) 0.0039(5) -0.0019(5)
C3 0.0223(6) 0.0215(7) 0.0227(7) 0.0028(5) 0.0017(5) -0.0027(5)
C4 0.0246(7) 0.0212(6) 0.0212(7) 0.0014(6) -0.0018(5) 0.0001(5)
C5 0.0321(7) 0.0219(7) 0.0140(6) -0.0014(6) 0.0021(5) -0.0001(5)
C6 0.0248(6) 0.0171(6) 0.0171(6) 0.0002(5) 0.0076(5) -0.0008(5)
C7 0.0213(6) 0.0191(6) 0.0191(6) -0.0009(5) 0.0067(5) 0.0003(5)
C8 0.0306(8) 0.0289(8) 0.0195(7) 0.0055(6) 0.0016(6) -0.0084(6)
O9 0.0353(6) 0.0331(6) 0.0185(5) 0.0053(5) -0.0034(4) -0.0108(5)
C10 0.0285(7) 0.0246(7) 0.0177(6) 0.0005(6) -0.0021(5) -0.0004(6)
C11 0.0424(9) 0.0320(8) 0.0198(7) -0.0019(8) -0.0003(7) -0.0099(7)
O12 0.0247(5) 0.0152(5) 0.0246(5) 0.0011(4) 0.0065(4) 0.0029(4)
C13 0.0221(7) 0.0283(8) 0.0372(9) 0.0037(6) -0.0005(6) -0.0027(7)
O14 0.0328(6) 0.0171(5) 0.0171(5) -0.0035(4) -0.0016(4) 0.0030(4)
C1S 0.0242(7) 0.0419(10) 0.0344(9) -0.0051(7) 0.0039(6) -0.0032(8)
Cl1 0.072(2) 0.127(5) 0.0391(11) -0.020(2) 0.0149(10) -0.021(2)
Cl2 0.0316(15) 0.0445(12) 0.080(4) -0.0012(10) -0.013(2) 0.011(3)
Cl3 0.0557(15) 0.0339(14) 0.106(3) 0.0029(10) -0.019(2) 0.021(2)
Cl1' 0.0472(8) 0.092(2) 0.0300(6) 0.0016(10) 0.0019(5) -0.0055(9)
Cl2' 0.0289(7) 0.0463(9) 0.0500(14) 0.0049(6) -0.0007(10) 0.0066(11)
Cl3' 0.0339(9) 0.0399(9) 0.0518(11) 0.0020(6) -0.0008(6) -0.0105(9)

loop_
_atom_site_label
_atom_site_occupancy
_atom_site_fract_x
_atom_site_fract_y
_atom_site_fract_z
_atom_site_U_iso_or_equiv
_atom_site_thermal_displace_type
_atom_site_calc_flag
_atom_site_refinement_flags
_atom_site_type_symbol
C1 1.00 .04551(14) -0.15398(11) .17615(12) .0175(3) Uani d . C
C2 1.00 .18329(14) -0.12541(11) .13056(12) .0189(3) Uani d . C
H2 1.00 .1824(18) -.0587(15) .0909(16) .019(4) Uiso d . H
C3 1.00 .2927(2) -0.12591(12) .22047(13) .0222(3) Uani d . C
H3 1.00 .373(2) -0.1543(17) .1963(19) .034(6) Uiso d . H
C4 1.00 .28810(15) -.08968(12) .33002(13) .0223(3) Uani d . C
H4 1.00 .3671(19) -.0974(15) .3760(17) .023(5) Uiso d . H
C5 1.00 .1769(2) -.03551(12) .39276(12) .0226(3) Uani d . C
H5 1.00 .134(2) -.0874(15) .4436(17) .024(5) Uiso d . H
C6 1.00 .06617(15) .00934(11) .31501(12) .0196(3) Uani d . C
H6 1.00 .0067(16) .0465(13) .3681(14) .012(4) Uiso d . H
C7 1.00 -.02465(14) -.07047(12) .25265(13) .0198(3) Uani d . C
H7 1.00 -.0640(18) -0.1110(14) .3151(16) .018(4) Uiso d . H
C8 1.00 .2040(2) -0.20865(13) .03576(14) .0263(3) Uani d . C
H8a 1.00 .2396(19) -0.2727(15) .0733(17) .023(5) Uiso d . H
H8b 1.00 .264(2) -0.1834(17) -.0276(18) .032(5) Uiso d . H
O9 1.00 .07558(12) -0.23217(10) -.01145(10) .0290(3) Uani d . O
C10 1.00 -.0231(2) -0.18267(13) .06005(13) .0236(3) Uani d . C
H10a 1.00 -.058(2) -0.1224(16) .0218(17) .026(5) Uiso d . H
H10b 1.00 -.094(2) -0.2316(16) .0688(18) .029(5) Uiso d . H
C11 1.00 .2361(2) .05157(15) .46984(15) .0314(4) Uani d . C
H11a 1.00 .304(2) .0233(18) .526(2) .042(6) Uiso d . H
H11b 1.00 .283(2) .1050(17) .423(2) .036(6) Uiso d . H
H11c 1.00 .167(2) .0890(17) .516(2) .035(6) Uiso d . H
O12 1.00 .12095(11) .08252(8) .23336(10) .0215(2) Uani d . O
H12 1.00 .078(2) .1349(19) .2404(19) .032(6) Uiso d . H
C13 1.00 -0.1339(2) -.00990(14) .1889(2) .0292(3) Uani d . C
H13a 1.00 -0.175(2) .0377(19) .243(2) .041(6) Uiso d . H
H13b 1.00 -0.102(2) .0323(17) .125(2) .034(5) Uiso d . H
H13c 1.00 -0.203(2) -.0563(17) .1569(19) .032(5) Uiso d . H
O14 1.00 .05349(12) -0.25180(8) .23963(10) .0223(2) Uani d . O
H14 1.00 .076(2) -0.2401(18) .303(2) .035(6) Uiso d . H
C1S 1.00 .3996(2) .1480(2) .1667(2) .0335(4) Uani d . C
H1S 1.00 .332(2) .1082(16) .1918(17) .025(5) Uiso d . H
Cl1 .47(2) .4220(6) .1114(12) .0217(5) .079(2) Uani d P Cl
Cl2 .47(2) .5430(9) .1095(8) .2509(10) .0521(13) Uani d P Cl
Cl3 .47(2) .3618(5) .2738(4) .1917(10) .0654(12) Uani d P Cl
Cl1' .53(2) .4096(3) .1599(6) .0084(2) .0563(10) Uani d P Cl
Cl2' .53(2) .5473(8) .1078(7) .2249(5) .0418(6) Uani d P Cl
Cl3' .53(2) .3601(4) .2787(3) .2151(3) .0418(6) Uani d P Cl

loop_
_atom_type_symbol
_atom_type_description
_atom_type_scat_dispersion_real
_atom_type_scat_dispersion_imag
_atom_type_scat_source
C C 0.0033 0.0016 'International Tables Vol C Tables 4.2.6.8 and 6.1.1.4'
H H 0.0000 0.0000 'International Tables Vol C Tables 4.2.6.8 and 6.1.1.4'
O O 0.0106 0.0060 'International Tables Vol C Tables 4.2.6.8 and 6.1.1.4'
Cl Cl 0.1484 0.1585 'International Tables Vol C Tables 4.2.6.8 and 6.1.1.4'

loop_
_geom_angle_atom_site_label_1
_geom_angle_atom_site_label_2
_geom_angle_atom_site_label_3
_geom_angle
_geom_angle_publ_flag
O14 C1 C10 104.23(11) yes
O14 C1 C2 109.00(11) yes
C10 C1 C2 100.11(11) yes
O14 C1 C7 109.89(11) yes
C10 C1 C7 116.06(12) yes
C2 C1 C7 116.50(11) yes
C3 C2 C8 111.77(12) yes
C3 C2 C1 116.01(12) yes
C8 C2 C1 101.62(12) yes
C3 C2 H2 109.0(11) no
C8 C2 H2 106.7(11) no
C1 C2 H2 111.2(11) no
C4 C3 C2 127.19(14) yes
C4 C3 H3 116.5(13) no
C2 C3 H3 116.4(13) no
C3 C4 C5 129.36(14) yes
C3 C4 H4 116.1(12) no
C5 C4 H4 114.6(12) no
C4 C5 C6 116.54(12) yes
C4 C5 C11 108.19(14) yes
C6 C5 C11 109.78(13) yes
C4 C5 H5 107.8(11) no
C6 C5 H5 105.1(12) no
C11 C5 H5 109.2(11) no
O12 C6 C5 109.32(12) yes
O12 C6 C7 111.58(12) yes
C5 C6 C7 116.68(12) yes
O12 C6 H6 109.0(10) no
C5 C6 H6 106.2(10) no
C7 C6 H6 103.6(10) no
C13 C7 C6 108.09(12) yes
C13 C7 C1 114.63(13) yes
C6 C7 C1 115.92(12) yes
C13 C7 H7 108.5(11) no
C6 C7 H7 105.5(11) no
C1 C7 H7 103.6(11) no
O9 C8 C2 106.23(12) yes
O9 C8 H8a 108.3(11) no
C2 C8 H8a 108.9(11) no
O9 C8 H8b 110.9(12) no
C2 C8 H8b 111.7(12) no
H8a C8 H8b 110.7(17) no
C8 O9 C10 109.23(11) yes
O9 C10 C1 106.11(12) yes
O9 C10 H10a 110.9(12) no
C1 C10 H10a 111.3(12) no
O9 C10 H10b 107.2(12) no
C1 C10 H10b 113.8(12) no
H10a C10 H10b 107.5(17) no
C5 C11 H11a 111.5(13) no
C5 C11 H11b 112.6(13) no
H11a C11 H11b 104.9(18) no
C5 C11 H11c 112.0(13) no
H11a C11 H11c 108.6(18) no
H11b C11 H11c 106.9(17) no
C6 O12 H12 105.6(16) no
C7 C13 H13a 109.7(14) no
C7 C13 H13b 113.2(13) no
H13a C13 H13b 106.1(19) no
C7 C13 H13c 112.3(13) no
H13a C13 H13c 107.8(18) no
H13b C13 H13c 107.4(18) no
C1 O14 H14 108.4(17) no
Cl3 C1S Cl1 116.9(3) no
Cl3 C1S Cl2 110.9(4) no
Cl1 C1S Cl2 108.7(3) no
Cl2' C1S Cl3' 110.9(3) no
Cl2' C1S Cl1' 110.8(2) no
Cl3' C1S Cl1' 103.8(3) no
Cl3 C1S H1S 108.1(13) no
Cl2' C1S H1S 112.1(13) no
Cl1 C1S H1S 104.6(13) no
Cl2 C1S H1S 107.1(13) no
Cl3' C1S H1S 104.7(13) no
Cl1' C1S H1S 114.1(13) no

loop_
_geom_bond_atom_site_label_1
_geom_bond_atom_site_label_2
_geom_bond_distance
_geom_bond_publ_flag
C1 O14 1.443(2) yes
C1 C10 1.529(2) yes
C1 C2 1.535(2) yes
C1 C7 1.550(2) yes
C2 C3 1.500(2) yes
C2 C8 1.527(2) yes
C2 H2 0.96(2) no
C3 C4 1.327(2) yes
C3 H3 0.94(2) no
C4 C5 1.504(2) yes
C4 H4 0.96(2) no
C5 C6 1.533(2) yes
C5 C11 1.533(2) yes
C5 H5 0.98(2) no
C6 O12 1.430(2) yes
C6 C7 1.541(2) yes
C6 H6 0.98(2) no
C7 C13 1.528(2) yes
C7 H7 0.97(2) no
C8 O9 1.435(2) yes
C8 H8a 0.99(2) no
C8 H8b 1.00(2) no
O9 C10 1.437(2) yes
C10 H10a 0.95(2) no
C10 H10b 0.96(2) no
C11 H11a 1.01(2) no
C11 H11b 0.99(2) no
C11 H11c 0.99(2) no
O12 H12 0.80(2) no
C13 H13a 0.96(2) no
C13 H13b 0.96(2) no
C13 H13c 0.98(2) no
O14 H14 0.77(2) no
C1S Cl3 1.674(6) no
C1S Cl2' 1.710(8) no
C1S Cl1 1.725(3) no
C1S Cl2 1.800(10) no
C1S Cl3' 1.801(4) no
C1S Cl1' 1.804(3) no
C1S H1S 0.90(2) no
